data_4133433
loop_
_publ_author_name
'Wiest, Johannes M.'
'Conner, Michael L.'
'Brown, M. Kevin'

_publ_section_title
;
 Allenoates in Enantioselective [2+2] Cycloadditions: From a Mechanistic
 Curiosity to a Stereospecific Transformation.
;
_journal_issue 46
_journal_name_full 'Journal of the American Chemical Society'
_journal_page_first 15943
_journal_page_last 15949
_journal_paper_doi 10.1021/jacs.8b10008
_journal_volume 140
_journal_year 2018
_chemical_formula_sum 'C13 H14 O2'
_chemical_formula_weight 202.24
_space_group_crystal_system orthorhombic
_space_group_IT_number 19
_space_group_name_Hall 'P 2ac 2ab'
_space_group_name_H-M_alt 'P 21 21 21'
_atom_sites_solution_hydrogens mixed
_audit_creation_method SHELXL-2014/7
_cell_angle_alpha 90
_cell_angle_beta 90
_cell_angle_gamma 90
_cell_formula_units_Z 8
_cell_length_a 5.7660(5)
_cell_length_b 17.9957(14)
_cell_length_c 21.5234(15)
_cell_measurement_reflns_used 4504
_cell_measurement_temperature 173(2)
_cell_measurement_theta_max 67.93
_cell_measurement_theta_min 4.11
_cell_volume 2233.3(3)
_computing_cell_refinement 'APEX II v2014.11-0 (Bruker, 2014)'
_computing_data_collection 'APEX II v2014.11-0 (Bruker, 2014)'
_computing_data_reduction 'APEX II v2014.11-0 (Bruker, 2014)'
_computing_molecular_graphics 'SHELXTL (Bruker, 2016)'
_computing_publication_material 'SHELXTL (Bruker, 2016)'_refine_special_details'
_computing_structure_refinement 'SHELXL-2014/7 (Sheldrick, 2016)'
_computing_structure_solution 'SHELX (Bruker, 2016)'
_diffrn_ambient_temperature 173(2)
_diffrn_detector 'CCD area detector'
_diffrn_detector_area_resol_mean 83.33
_diffrn_detector_type 'Bruker APEXII'
_diffrn_measured_fraction_theta_full 0.981
_diffrn_measured_fraction_theta_max 0.973
_diffrn_measurement_details '0.50 degree frames measured for 60 seconds each'
_diffrn_measurement_device 'APEX Kappa Duo'
_diffrn_measurement_device_type Kappa
_diffrn_measurement_method 'omega and phi scans'
_diffrn_radiation_monochromator graphite
_diffrn_radiation_type CuK\a
_diffrn_radiation_wavelength 1.54178
_diffrn_reflns_av_R_equivalents 0.0371
_diffrn_reflns_av_unetI/netI 0.0351
_diffrn_reflns_Laue_measured_fraction_full 0.981
_diffrn_reflns_Laue_measured_fraction_max 0.973
_diffrn_reflns_limit_h_max 6
_diffrn_reflns_limit_h_min -5
_diffrn_reflns_limit_k_max 20
_diffrn_reflns_limit_k_min -21
_diffrn_reflns_limit_l_max 22
_diffrn_reflns_limit_l_min -25
_diffrn_reflns_number 12540
_diffrn_reflns_point_group_measured_fraction_full 0.954
_diffrn_reflns_point_group_measured_fraction_max 0.944
_diffrn_reflns_theta_full 67.679
_diffrn_reflns_theta_max 68.235
_diffrn_reflns_theta_min 4.108
_diffrn_source microfocus
_exptl_absorpt_coefficient_mu 0.640
_exptl_absorpt_correction_T_max 0.7531
_exptl_absorpt_correction_T_min 0.6046
_exptl_absorpt_correction_type multi-scan
_exptl_absorpt_process_details 'SADABS, G. Sheldrick; 2016'
_exptl_crystal_colour colourless
_exptl_crystal_density_diffrn 1.203
_exptl_crystal_description neddle
_exptl_crystal_F_000 864
_exptl_crystal_size_max 0.150
_exptl_crystal_size_mid 0.080
_exptl_crystal_size_min 0.050
_refine_diff_density_max 0.158
_refine_diff_density_min -0.168
_refine_diff_density_rms 0.043
_refine_ls_abs_structure_details
;
 Flack x determined using 1339 quotients [(I+)-(I-)]/[(I+)+(I-)]
 (Parsons, Flack and Wagner, Acta Cryst. B69 (2013) 249-259).
;
_refine_ls_abs_structure_Flack 0.10(10)
_refine_ls_extinction_method none
_refine_ls_goodness_of_fit_ref 1.068
_refine_ls_hydrogen_treatment mixed
_refine_ls_matrix_type full
_refine_ls_number_parameters 281
_refine_ls_number_reflns 3851
_refine_ls_number_restraints 0
_refine_ls_restrained_S_all 1.068
_refine_ls_R_factor_all 0.0411
_refine_ls_R_factor_gt 0.0368
_refine_ls_shift/su_max 0.000
_refine_ls_shift/su_mean 0.000
_refine_ls_structure_factor_coef Fsqd
_refine_ls_weighting_details 'w=1/[\s^2^(Fo^2^)+(0.0538P)^2^+0.1790P] where P=(Fo^2^+2Fc^2^)/3'
_refine_ls_weighting_scheme calc
_refine_ls_wR_factor_gt 0.0908
_refine_ls_wR_factor_ref 0.0936
_reflns_Friedel_coverage 0.668
_reflns_Friedel_fraction_full 0.916
_reflns_Friedel_fraction_max 0.904
_reflns_number_gt 3545
_reflns_number_total 3851
_reflns_threshold_expression 'I > 2\s(I)'
_cod_data_source_file ja8b10008_si_001.cif
_cod_data_source_block 17128
_cod_database_code 4133433
_shelx_shelxl_version_number 2014/7
_shelx_space_group_comment
;
The symmetry employed for this shelxl refinement is uniquely defined
by the following loop, which should always be used as a source of
symmetry information in preference to the above space-group names.
They are only intended as comments.
;
_shelx_estimated_absorpt_t_min 0.910
_shelx_estimated_absorpt_t_max 0.969

loop_
_space_group_symop_operation_xyz
'x, y, z'
'x+1/2, -y+1/2, -z'
'-x, y+1/2, -z+1/2'
'-x+1/2, -y, z+1/2'

loop_
_atom_site_label
_atom_site_type_symbol
_atom_site_fract_x
_atom_site_fract_y
_atom_site_fract_z
_atom_site_U_iso_or_equiv
_atom_site_adp_type
_atom_site_occupancy
_atom_site_site_symmetry_order
_atom_site_calc_flag
_atom_site_refinement_flags_posn
_atom_site_refinement_flags_adp
O1A O 0.4436(3) 0.21032(10) 0.24412(8) 0.0486(5) Uani 1 1 d . .
O2A O 0.6328(3) 0.23033(11) 0.15484(8) 0.0457(5) Uani 1 1 d . .
H2OA H 0.512(7) 0.198(2) 0.1399(18) 0.089(12) Uiso 1 1 d . .
C1A C 0.6713(4) 0.36714(11) 0.38664(10) 0.0291(5) Uani 1 1 d . .
C2A C 0.5662(4) 0.29948(13) 0.35087(10) 0.0329(5) Uani 1 1 d . .
H2A H 0.5713 0.2523 0.3744 0.039 Uiso 1 1 calc R U
H2B H 0.4091 0.3087 0.3340 0.039 Uiso 1 1 calc R U
C3A C 0.7568(4) 0.30729(12) 0.30366(11) 0.0327(5) Uani 1 1 d . .
C4A C 0.8935(4) 0.35855(14) 0.34584(11) 0.0364(5) Uani 1 1 d . .
H4A H 0.9441 0.4052 0.3256 0.044 Uiso 1 1 calc R U
H4B H 1.0243 0.3340 0.3674 0.044 Uiso 1 1 calc R U
C5A C 0.6966(4) 0.35978(11) 0.45611(10) 0.0294(5) Uani 1 1 d . .
C6A C 0.8877(4) 0.38983(13) 0.48678(11) 0.0365(5) Uani 1 1 d . .
H6A H 1.0071 0.4129 0.4633 0.044 Uiso 1 1 calc R U
C7A C 0.9069(5) 0.38664(14) 0.55081(12) 0.0414(6) Uani 1 1 d . .
H7A H 1.0389 0.4073 0.5708 0.050 Uiso 1 1 calc R U
C8A C 0.7344(5) 0.35354(13) 0.58571(11) 0.0405(6) Uani 1 1 d . .
H8A H 0.7466 0.3515 0.6297 0.049 Uiso 1 1 calc R U
C9A C 0.5441(5) 0.32336(14) 0.55604(11) 0.0409(6) Uani 1 1 d . .
H9A H 0.4248 0.3005 0.5797 0.049 Uiso 1 1 calc R U
C10A C 0.5262(4) 0.32624(13) 0.49177(11) 0.0357(5) Uani 1 1 d . .
H10A H 0.3950 0.3049 0.4719 0.043 Uiso 1 1 calc R U
C11A C 0.5404(5) 0.43845(13) 0.37090(11) 0.0412(6) Uani 1 1 d . .
H11A H 0.3863 0.4370 0.3900 0.062 Uiso 1 1 calc R U
H11B H 0.5243 0.4427 0.3257 0.062 Uiso 1 1 calc R U
H11C H 0.6266 0.4813 0.3868 0.062 Uiso 1 1 calc R U
C12A C 0.7802(4) 0.28540(13) 0.24515(11) 0.0394(6) Uani 1 1 d . .
H12A H 0.9128 0.3005 0.2222 0.047 Uiso 1 1 calc R U
C13A C 0.6053(4) 0.23846(13) 0.21532(11) 0.0363(5) Uani 1 1 d . .
O1B O 0.2869(3) 0.14533(9) 0.10791(7) 0.0380(4) Uani 1 1 d . .
O2B O 0.1025(3) 0.13006(10) 0.19844(7) 0.0462(5) Uani 1 1 d . .
H2OB H 0.236(7) 0.155(2) 0.2147(17) 0.081(11) Uiso 1 1 d . .
C1B C -0.1171(4) 0.08225(11) 0.04868(10) 0.0304(5) Uani 1 1 d . .
C2B C 0.0140(4) 0.10967(14) -0.00753(11) 0.0383(6) Uani 1 1 d . .
H2C H 0.1414 0.0764 -0.0208 0.046 Uiso 1 1 calc R U
H2D H 0.0682 0.1617 -0.0040 0.046 Uiso 1 1 calc R U
C3B C -0.2140(4) 0.10054(12) -0.04635(10) 0.0325(5) Uani 1 1 d . .
C4B C -0.3173(4) 0.05586(12) 0.00977(10) 0.0319(5) Uani 1 1 d . .
H4C H -0.4701 0.0743 0.0240 0.038 Uiso 1 1 calc R U
H4D H -0.3203 0.0014 0.0033 0.038 Uiso 1 1 calc R U
C5B C -0.1885(4) 0.05823(12) -0.10669(10) 0.0322(5) Uani 1 1 d . .
C6B C -0.3601(5) 0.00976(14) -0.12658(11) 0.0399(6) Uani 1 1 d . .
H6B H -0.4980 0.0045 -0.1028 0.048 Uiso 1 1 calc R U
C7B C -0.3328(5) -0.03115(15) -0.18082(12) 0.0484(7) Uani 1 1 d . .
H7B H -0.4522 -0.0640 -0.1940 0.058 Uiso 1 1 calc R U
C8B C -0.1343(6) -0.02441(16) -0.21548(12) 0.0517(7) Uani 1 1 d . .
H8B H -0.1148 -0.0531 -0.2521 0.062 Uiso 1 1 calc R U
C9B C 0.0370(5) 0.02427(17) -0.19689(11) 0.0499(7) Uani 1 1 d . .
H9B H 0.1741 0.0296 -0.2210 0.060 Uiso 1 1 calc R U
C10B C 0.0084(5) 0.06553(15) -0.14291(11) 0.0412(6) Uani 1 1 d . .
H10B H 0.1261 0.0994 -0.1306 0.049 Uiso 1 1 calc R U
C11B C -0.3392(6) 0.17394(14) -0.05572(14) 0.0520(7) Uani 1 1 d . .
H11D H -0.4931 0.1646 -0.0734 0.078 Uiso 1 1 calc R U
H11E H -0.2495 0.2053 -0.0842 0.078 Uiso 1 1 calc R U
H11F H -0.3557 0.1992 -0.0156 0.078 Uiso 1 1 calc R U
C12B C -0.0838(4) 0.08675(12) 0.10977(11) 0.0338(5) Uani 1 1 d . .
H12B H -0.1968 0.0655 0.1365 0.041 Uiso 1 1 calc R U
C13B C 0.1182(4) 0.12288(12) 0.13768(10) 0.0321(5) Uani 1 1 d . .

loop_
_atom_site_aniso_label
_atom_site_aniso_U_11
_atom_site_aniso_U_22
_atom_site_aniso_U_33
_atom_site_aniso_U_23
_atom_site_aniso_U_13
_atom_site_aniso_U_12
O1A 0.0548(12) 0.0529(11) 0.0381(10) -0.0092(8) -0.0058(9) -0.0146(9)
O2A 0.0473(11) 0.0509(11) 0.0388(10) -0.0159(8) -0.0009(8) 0.0001(9)
C1A 0.0258(11) 0.0277(11) 0.0337(11) -0.0041(8) 0.0003(9) -0.0015(9)
C2A 0.0273(12) 0.0339(12) 0.0374(12) -0.0049(9) -0.0036(10) -0.0033(10)
C3A 0.0250(12) 0.0311(11) 0.0421(13) -0.0068(9) -0.0029(10) 0.0032(9)
C4A 0.0296(12) 0.0404(13) 0.0391(12) -0.0091(10) 0.0033(10) -0.0059(11)
C5A 0.0293(12) 0.0236(10) 0.0353(12) -0.0025(8) 0.0000(9) 0.0030(9)
C6A 0.0354(13) 0.0339(12) 0.0402(13) -0.0039(9) -0.0014(10) -0.0056(10)
C7A 0.0414(14) 0.0397(13) 0.0431(13) -0.0106(10) -0.0119(11) 0.0001(12)
C8A 0.0514(15) 0.0361(12) 0.0339(12) -0.0033(9) -0.0022(11) 0.0131(12)
C9A 0.0439(15) 0.0389(13) 0.0398(13) 0.0027(10) 0.0080(12) 0.0025(11)
C10A 0.0311(12) 0.0357(12) 0.0403(13) -0.0029(10) -0.0008(10) -0.0024(10)
C11A 0.0517(16) 0.0352(13) 0.0367(13) 0.0022(10) 0.0033(11) 0.0090(12)
C12A 0.0328(13) 0.0438(13) 0.0417(14) -0.0104(10) 0.0019(11) 0.0018(11)
C13A 0.0375(13) 0.0335(12) 0.0378(13) -0.0077(10) -0.0021(11) 0.0057(11)
O1B 0.0363(9) 0.0412(9) 0.0365(8) -0.0100(7) 0.0018(7) -0.0023(7)
O2B 0.0540(11) 0.0551(11) 0.0297(9) -0.0016(7) -0.0028(8) -0.0175(9)
C1B 0.0312(12) 0.0251(10) 0.0348(12) -0.0047(8) 0.0007(9) 0.0014(9)
C2B 0.0352(13) 0.0442(14) 0.0356(12) -0.0065(10) 0.0007(10) -0.0102(11)
C3B 0.0332(12) 0.0290(11) 0.0353(12) 0.0010(9) -0.0013(10) -0.0044(10)
C4B 0.0297(12) 0.0308(11) 0.0351(12) -0.0018(9) 0.0012(9) -0.0037(9)
C5B 0.0343(13) 0.0306(11) 0.0317(12) 0.0062(9) -0.0063(10) -0.0004(10)
C6B 0.0401(14) 0.0441(13) 0.0355(13) 0.0023(10) -0.0043(11) -0.0091(12)
C7B 0.0581(18) 0.0496(15) 0.0374(14) -0.0033(11) -0.0101(13) -0.0150(13)
C8B 0.071(2) 0.0551(16) 0.0289(13) -0.0040(11) -0.0033(14) -0.0039(15)
C9B 0.0509(17) 0.0689(18) 0.0299(13) 0.0020(12) 0.0032(12) -0.0051(14)
C10B 0.0411(14) 0.0503(15) 0.0323(13) 0.0058(10) -0.0034(11) -0.0080(12)
C11B 0.0600(18) 0.0342(13) 0.0618(17) 0.0059(11) 0.0024(14) 0.0035(13)
C12B 0.0361(13) 0.0291(11) 0.0362(12) -0.0029(9) 0.0030(10) -0.0013(10)
C13B 0.0407(13) 0.0254(11) 0.0302(12) -0.0025(8) -0.0016(10) 0.0034(10)

loop_
_atom_type_symbol
_atom_type_description
_atom_type_scat_dispersion_real
_atom_type_scat_dispersion_imag
_atom_type_scat_source
C C 0.0181 0.0091 'International Tables Vol C Tables 4.2.6.8 and 6.1.1.4'
H H 0.0000 0.0000 'International Tables Vol C Tables 4.2.6.8 and 6.1.1.4'
O O 0.0492 0.0322 'International Tables Vol C Tables 4.2.6.8 and 6.1.1.4'

loop_
_geom_angle_atom_site_label_1
_geom_angle_atom_site_label_2
_geom_angle_atom_site_label_3
_geom_angle
C13A O2A H2OA 108(2)
C5A C1A C11A 109.97(18)
C5A C1A C4A 118.02(18)
C11A C1A C4A 111.36(19)
C5A C1A C2A 117.22(18)
C11A C1A C2A 110.71(19)
C4A C1A C2A 87.95(16)
C3A C2A C1A 88.65(16)
C3A C2A H2A 113.9
C1A C2A H2A 113.9
C3A C2A H2B 113.9
C1A C2A H2B 113.9
H2A C2A H2B 111.1
C12A C3A C2A 133.5(2)
C12A C3A C4A 134.2(2)
C2A C3A C4A 91.85(17)
C3A C4A C1A 88.30(16)
C3A C4A H4A 113.9
C1A C4A H4A 113.9
C3A C4A H4B 113.9
C1A C4A H4B 113.9
H4A C4A H4B 111.1
C10A C5A C6A 117.9(2)
C10A C5A C1A 121.3(2)
C6A C5A C1A 120.8(2)
C7A C6A C5A 121.2(2)
C7A C6A H6A 119.4
C5A C6A H6A 119.4
C8A C7A C6A 120.1(2)
C8A C7A H7A 119.9
C6A C7A H7A 119.9
C9A C8A C7A 119.4(2)
C9A C8A H8A 120.3
C7A C8A H8A 120.3
C8A C9A C10A 120.3(2)
C8A C9A H9A 119.8
C10A C9A H9A 119.8
C5A C10A C9A 121.0(2)
C5A C10A H10A 119.5
C9A C10A H10A 119.5
C1A C11A H11A 109.5
C1A C11A H11B 109.5
H11A C11A H11B 109.5
C1A C11A H11C 109.5
H11A C11A H11C 109.5
H11B C11A H11C 109.5
C3A C12A C13A 121.2(2)
C3A C12A H12A 119.4
C13A C12A H12A 119.4
O1A C13A O2A 122.9(2)
O1A C13A C12A 122.6(2)
O2A C13A C12A 114.5(2)
C13B O2B H2OB 111(2)
C12B C1B C4B 132.8(2)
C12B C1B C2B 134.4(2)
C4B C1B C2B 92.37(17)
C1B C2B C3B 88.45(17)
C1B C2B H2C 113.9
C3B C2B H2C 113.9
C1B C2B H2D 113.9
C3B C2B H2D 113.9
H2C C2B H2D 111.1
C5B C3B C11B 111.7(2)
C5B C3B C2B 115.4(2)
C11B C3B C2B 112.2(2)
C5B C3B C4B 116.11(18)
C11B C3B C4B 111.6(2)
C2B C3B C4B 87.81(16)
C1B C4B C3B 88.59(17)
C1B C4B H4C 113.9
C3B C4B H4C 113.9
C1B C4B H4D 113.9
C3B C4B H4D 113.9
H4C C4B H4D 111.1
C10B C5B C6B 118.1(2)
C10B C5B C3B 121.1(2)
C6B C5B C3B 120.8(2)
C5B C6B C7B 120.8(3)
C5B C6B H6B 119.6
C7B C6B H6B 119.6
C8B C7B C6B 120.3(3)
C8B C7B H7B 119.8
C6B C7B H7B 119.8
C7B C8B C9B 119.7(2)
C7B C8B H8B 120.1
C9B C8B H8B 120.1
C8B C9B C10B 119.8(3)
C8B C9B H9B 120.1
C10B C9B H9B 120.1
C5B C10B C9B 121.2(3)
C5B C10B H10B 119.4
C9B C10B H10B 119.4
C3B C11B H11D 109.5
C3B C11B H11E 109.5
H11D C11B H11E 109.5
C3B C11B H11F 109.5
H11D C11B H11F 109.5
H11E C11B H11F 109.5
C1B C12B C13B 123.2(2)
C1B C12B H12B 118.4
C13B C12B H12B 118.4
O1B C13B O2B 122.5(2)
O1B C13B C12B 124.09(19)
O2B C13B C12B 113.4(2)

loop_
_geom_bond_atom_site_label_1
_geom_bond_atom_site_label_2
_geom_bond_distance
O1A C13A 1.229(3)
O2A C13A 1.319(3)
O2A H2OA 0.96(4)
C1A C5A 1.508(3)
C1A C11A 1.527(3)
C1A C4A 1.561(3)
C1A C2A 1.563(3)
C2A C3A 1.503(3)
C2A H2A 0.9900
C2A H2B 0.9900
C3A C12A 1.326(3)
C3A C4A 1.516(3)
C4A H4A 0.9900
C4A H4B 0.9900
C5A C10A 1.385(3)
C5A C6A 1.394(3)
C6A C7A 1.384(4)
C6A H6A 0.9500
C7A C8A 1.381(4)
C7A H7A 0.9500
C8A C9A 1.381(4)
C8A H8A 0.9500
C9A C10A 1.388(3)
C9A H9A 0.9500
C10A H10A 0.9500
C11A H11A 0.9800
C11A H11B 0.9800
C11A H11C 0.9800
C12A C13A 1.464(3)
C12A H12A 0.9500
O1B C13B 1.233(3)
O2B C13B 1.317(3)
O2B H2OB 0.96(4)
C1B C12B 1.331(3)
C1B C4B 1.503(3)
C1B C2B 1.509(3)
C2B C3B 1.566(3)
C2B H2C 0.9900
C2B H2D 0.9900
C3B C5B 1.513(3)
C3B C11B 1.519(3)
C3B C4B 1.569(3)
C4B H4C 0.9900
C4B H4D 0.9900
C5B C10B 1.383(4)
C5B C6B 1.387(3)
C6B C7B 1.389(4)
C6B H6B 0.9500
C7B C8B 1.372(4)
C7B H7B 0.9500
C8B C9B 1.379(4)
C8B H8B 0.9500
C9B C10B 1.389(4)
C9B H9B 0.9500
C10B H10B 0.9500
C11B H11D 0.9800
C11B H11E 0.9800
C11B H11F 0.9800
C12B C13B 1.463(3)
C12B H12B 0.9500

loop_
_geom_hbond_atom_site_label_D
_geom_hbond_atom_site_label_H
_geom_hbond_atom_site_label_A
_geom_hbond_distance_DH
_geom_hbond_distance_HA
_geom_hbond_distance_DA
_geom_hbond_angle_DHA
O2A H2OA O1B 0.96(4) 1.75(4) 2.709(2) 175(4)
O2B H2OB O1A 0.96(4) 1.68(4) 2.631(2) 171(4)

loop_
_geom_torsion_atom_site_label_1
_geom_torsion_atom_site_label_2
_geom_torsion_atom_site_label_3
_geom_torsion_atom_site_label_4
_geom_torsion
C5A C1A C2A C3A -134.1(2)
C11A C1A C2A C3A 98.7(2)
C4A C1A C2A C3A -13.40(17)
C1A C2A C3A C12A -158.7(3)
C1A C2A C3A C4A 13.81(18)
C12A C3A C4A C1A 158.6(3)
C2A C3A C4A C1A -13.83(18)
C5A C1A C4A C3A 133.26(19)
C11A C1A C4A C3A -98.2(2)
C2A C1A C4A C3A 13.29(17)
C11A C1A C5A C10A 87.2(3)
C4A C1A C5A C10A -143.6(2)
C2A C1A C5A C10A -40.4(3)
C11A C1A C5A C6A -89.7(3)
C4A C1A C5A C6A 39.6(3)
C2A C1A C5A C6A 142.8(2)
C10A C5A C6A C7A -0.2(3)
C1A C5A C6A C7A 176.7(2)
C5A C6A C7A C8A -0.3(4)
C6A C7A C8A C9A 0.4(4)
C7A C8A C9A C10A 0.0(4)
C6A C5A C10A C9A 0.7(3)
C1A C5A C10A C9A -176.3(2)
C8A C9A C10A C5A -0.6(4)
C2A C3A C12A C13A -5.7(4)
C4A C3A C12A C13A -175.3(2)
C3A C12A C13A O1A -8.3(4)
C3A C12A C13A O2A 170.2(2)
C12B C1B C2B C3B -160.4(3)
C4B C1B C2B C3B 12.84(18)
C1B C2B C3B C5B -130.30(19)
C1B C2B C3B C11B 100.1(2)
C1B C2B C3B C4B -12.30(17)
C12B C1B C4B C3B 160.6(3)
C2B C1B C4B C3B -12.82(18)
C5B C3B C4B C1B 129.7(2)
C11B C3B C4B C1B -100.7(2)
C2B C3B C4B C1B 12.35(17)
C11B C3B C5B C10B 93.0(3)
C2B C3B C5B C10B -36.8(3)
C4B C3B C5B C10B -137.5(2)
C11B C3B C5B C6B -88.4(3)
C2B C3B C5B C6B 141.8(2)
C4B C3B C5B C6B 41.1(3)
C10B C5B C6B C7B 1.1(4)
C3B C5B C6B C7B -177.6(2)
C5B C6B C7B C8B 0.3(4)
C6B C7B C8B C9B -1.2(4)
C7B C8B C9B C10B 0.7(4)
C6B C5B C10B C9B -1.6(4)
C3B C5B C10B C9B 177.1(2)
C8B C9B C10B C5B 0.8(4)
C4B C1B C12B C13B -172.6(2)
C2B C1B C12B C13B -1.7(4)
C1B C12B C13B O1B -8.0(4)
C1B C12B C13B O2B 171.4(2)
